data_7247346
loop_
_publ_author_name
'Costa, Ant\'onio G.'
'Lopes, Gon\,calo'
'Ribeiro, Susana'
'Santos, Isabel C.'
'Sim\~ao, Dulce'
'Pereira, Laura C. J.'
'Le Breton, Nolwenn'
'Choua, Sylvie'
'Baudron, St\'ephane A.'
'Almeida, Manuel'
'Raba\,ca, Sandra'

_publ_section_title
;
 Cyano benzene functionalised Ni and Cu bisdithiolene complexes
;
_journal_issue 37
_journal_name_full CrystEngComm
_journal_page_first 5362
_journal_page_last 5371
_journal_paper_doi 10.1039/D3CE00782K
_journal_volume 25
_journal_year 2023
_chemical_formula_moiety '2(C24 H20 P), C14 H6 N2 Ni S4'
_chemical_formula_sum 'C62 H46 N2 Ni P2 S4'
_chemical_formula_weight 1067.90
_space_group_crystal_system triclinic
_space_group_IT_number 2
_space_group_name_Hall '-P 1'
_space_group_name_H-M_alt 'P -1'
_atom_sites_solution_hydrogens geom
_audit_creation_method SHELXL-2014/7
_audit_update_record
;
2023-07-24 deposited with the CCDC.	2023-09-07 downloaded from the CCDC.
;
_cell_angle_alpha 80.1380(10)
_cell_angle_beta 89.4560(10)
_cell_angle_gamma 87.2700(10)
_cell_formula_units_Z 1
_cell_length_a 9.6337(3)
_cell_length_b 10.8969(3)
_cell_length_c 13.2465(4)
_cell_measurement_reflns_used 9954
_cell_measurement_temperature 294(2)
_cell_measurement_theta_max 28.16
_cell_measurement_theta_min 2.63
_cell_volume 1368.48(7)
_computing_cell_refinement 'Bruker SAINT'
_computing_data_collection 'Bruker APEX2'
_computing_data_reduction 'Bruker SAINT'
_computing_structure_refinement 'SHELXL-2014/7 (Sheldrick, 2014)'
_computing_structure_solution 'SHELXS-97 (Sheldrick 2008)'
_diffrn_ambient_temperature 294(2)
_diffrn_measured_fraction_theta_full 0.998
_diffrn_measured_fraction_theta_max 0.998
_diffrn_measurement_device_type 'Bruker APEX-II CCD'
_diffrn_measurement_method '\f and \w scans'
_diffrn_radiation_type MoK\a
_diffrn_radiation_wavelength 0.71073
_diffrn_reflns_av_R_equivalents 0.0401
_diffrn_reflns_av_unetI/netI 0.0261
_diffrn_reflns_Laue_measured_fraction_full 0.998
_diffrn_reflns_Laue_measured_fraction_max 0.998
_diffrn_reflns_limit_h_max 11
_diffrn_reflns_limit_h_min -11
_diffrn_reflns_limit_k_max 13
_diffrn_reflns_limit_k_min -13
_diffrn_reflns_limit_l_max 16
_diffrn_reflns_limit_l_min -16
_diffrn_reflns_number 28512
_diffrn_reflns_point_group_measured_fraction_full 0.998
_diffrn_reflns_point_group_measured_fraction_max 0.998
_diffrn_reflns_theta_full 25.242
_diffrn_reflns_theta_max 25.678
_diffrn_reflns_theta_min 3.122
_exptl_absorpt_coefficient_mu 0.606
_exptl_absorpt_correction_T_max 0.982
_exptl_absorpt_correction_T_min 0.888
_exptl_absorpt_correction_type multi-scan
_exptl_absorpt_process_details sadabs
_exptl_crystal_colour orange
_exptl_crystal_density_diffrn 1.296
_exptl_crystal_description plate
_exptl_crystal_F_000 554
_exptl_crystal_size_max 0.200
_exptl_crystal_size_mid 0.100
_exptl_crystal_size_min 0.030
_refine_diff_density_max 0.336
_refine_diff_density_min -0.169
_refine_diff_density_rms 0.043
_refine_ls_extinction_method none
_refine_ls_goodness_of_fit_ref 1.042
_refine_ls_hydrogen_treatment constr
_refine_ls_matrix_type full
_refine_ls_number_parameters 322
_refine_ls_number_reflns 5189
_refine_ls_number_restraints 0
_refine_ls_restrained_S_all 1.042
_refine_ls_R_factor_all 0.0482
_refine_ls_R_factor_gt 0.0345
_refine_ls_shift/su_max 0.000
_refine_ls_shift/su_mean 0.000
_refine_ls_structure_factor_coef Fsqd
_refine_ls_weighting_details 'w=1/[\s^2^(Fo^2^)+(0.0423P)^2^+0.4371P] where P=(Fo^2^+2Fc^2^)/3'
_refine_ls_weighting_scheme calc
_refine_ls_wR_factor_gt 0.0834
_refine_ls_wR_factor_ref 0.0884
_reflns_Friedel_coverage 0.000
_reflns_number_gt 4273
_reflns_number_total 5189
_reflns_threshold_expression 'I > 2\s(I)'
_cod_data_source_file d3ce00782k2.cif
_cod_data_source_block TPP2[Ni(3-cbdt)2]
_cod_depositor_comments 'Adding full bibliography for 7247344--7247351.cif.'
_cod_database_code 7247346
_shelx_shelxl_version_number 2014/7
_shelx_space_group_comment
;
The symmetry employed for this shelxl refinement is uniquely defined
by the following loop, which should always be used as a source of
symmetry information in preference to the above space-group names.
They are only intended as comments.
;
_shelx_estimated_absorpt_t_min 0.888
_shelx_estimated_absorpt_t_max 0.982

loop_
_space_group_symop_operation_xyz
'x, y, z'
'-x, -y, -z'

loop_
_atom_site_label
_atom_site_type_symbol
_atom_site_fract_x
_atom_site_fract_y
_atom_site_fract_z
_atom_site_U_iso_or_equiv
_atom_site_adp_type
_atom_site_occupancy
_atom_site_site_symmetry_order
_atom_site_calc_flag
_atom_site_refinement_flags_posn
_atom_site_refinement_flags_adp
_atom_site_refinement_flags_occupancy
_atom_site_disorder_assembly
_atom_site_disorder_group
Ni1 Ni 0.0000 0.5000 0.0000 0.03381(11) Uani 1 2 d S . P . .
S2 S -0.02949(6) 0.67545(5) 0.05716(4) 0.04656(14) Uani 1 1 d . . . . .
S1 S -0.04430(6) 0.39407(5) 0.14969(4) 0.04828(15) Uani 1 1 d . . . . .
P1 P 0.47263(6) 0.84158(5) 0.27750(4) 0.04170(14) Uani 1 1 d . . . . .
N1 N -0.1316(4) 0.2431(3) 0.4125(2) 0.1147(12) Uani 1 1 d . . . . .
C17 C 0.7619(3) 1.1206(3) 0.1012(3) 0.0846(10) Uani 1 1 d . . . . .
H17 H 0.8179 1.1792 0.0637 0.101 Uiso 1 1 calc R U . . .
C18 C 0.7634(3) 1.0018(3) 0.0798(2) 0.0748(8) Uani 1 1 d . . . . .
H18 H 0.8236 0.9793 0.0300 0.090 Uiso 1 1 calc R U . . .
C19 C 0.6762(2) 0.9149(2) 0.13177(18) 0.0559(6) Uani 1 1 d . . . . .
H19 H 0.6758 0.8351 0.1159 0.067 Uiso 1 1 calc R U . . .
C14 C 0.5897(2) 0.9481(2) 0.20738(18) 0.0494(5) Uani 1 1 d . . . . .
C27 C 0.2187(2) 0.9044(2) 0.36141(19) 0.0544(6) Uani 1 1 d . . . . .
H27 H 0.2439 0.8463 0.4190 0.065 Uiso 1 1 calc R U . . .
C28 C 0.0926(3) 0.9717(3) 0.3587(2) 0.0652(7) Uani 1 1 d . . . . .
H28 H 0.0327 0.9582 0.4146 0.078 Uiso 1 1 calc R U . . .
C29 C 0.0560(3) 1.0576(3) 0.2748(2) 0.0713(8) Uani 1 1 d . . . . .
H29 H -0.0281 1.1033 0.2742 0.086 Uiso 1 1 calc R U . . .
C8 C 0.5327(2) 0.7906(2) 0.40714(17) 0.0497(5) Uani 1 1 d . . . . .
C9 C 0.6330(3) 0.8507(3) 0.4506(2) 0.0725(8) Uani 1 1 d . . . . .
H9 H 0.6717 0.9210 0.4133 0.087 Uiso 1 1 calc R U . . .
C10 C 0.6762(4) 0.8056(4) 0.5509(3) 0.0953(11) Uani 1 1 d . . . . .
H10 H 0.7447 0.8456 0.5801 0.114 Uiso 1 1 calc R U . . .
C11 C 0.6195(5) 0.7045(4) 0.6058(3) 0.1051(13) Uani 1 1 d . . . . .
H11 H 0.6497 0.6747 0.6723 0.126 Uiso 1 1 calc R U . . .
C12 C 0.5184(5) 0.6458(3) 0.5644(3) 0.1029(12) Uani 1 1 d . . . . .
H12 H 0.4781 0.5774 0.6034 0.123 Uiso 1 1 calc R U . . .
C13 C 0.4750(4) 0.6872(3) 0.4645(2) 0.0764(8) Uani 1 1 d . . . . .
H13 H 0.4072 0.6456 0.4360 0.092 Uiso 1 1 calc R U . . .
C16 C 0.6785(3) 1.1532(3) 0.1772(3) 0.0919(11) Uani 1 1 d . . . . .
H16 H 0.6801 1.2332 0.1927 0.110 Uiso 1 1 calc R U . . .
C15 C 0.5919(3) 1.0678(2) 0.2312(3) 0.0773(8) Uani 1 1 d . . . . .
H15 H 0.5353 1.0900 0.2831 0.093 Uiso 1 1 calc R U . . .
C20 C 0.4600(2) 0.70603(19) 0.21903(16) 0.0414(5) Uani 1 1 d . . . . .
C21 C 0.3374(2) 0.6792(2) 0.1750(2) 0.0600(6) Uani 1 1 d . . . . .
H21 H 0.2590 0.7325 0.1748 0.072 Uiso 1 1 calc R U . . .
C22 C 0.3324(3) 0.5730(3) 0.1315(2) 0.0751(8) Uani 1 1 d . . . . .
H22 H 0.2497 0.5535 0.1037 0.090 Uiso 1 1 calc R U . . .
C23 C 0.4485(3) 0.4965(3) 0.1291(2) 0.0666(7) Uani 1 1 d . . . . .
H23 H 0.4446 0.4261 0.0985 0.080 Uiso 1 1 calc R U . . .
C24 C 0.5713(3) 0.5226(2) 0.1716(2) 0.0595(6) Uani 1 1 d . . . . .
H24 H 0.6503 0.4708 0.1687 0.071 Uiso 1 1 calc R U . . .
C25 C 0.5768(2) 0.6256(2) 0.21840(18) 0.0493(5) Uani 1 1 d . . . . .
H25 H 0.6585 0.6415 0.2497 0.059 Uiso 1 1 calc R U . . .
C31 C 0.2669(3) 1.0104(3) 0.1931(2) 0.0698(8) Uani 1 1 d . . . . .
H31 H 0.3250 1.0238 0.1362 0.084 Uiso 1 1 calc R U . . .
C30 C 0.1413(3) 1.0767(3) 0.1923(2) 0.0825(9) Uani 1 1 d . . . . .
H30 H 0.1150 1.1347 0.1349 0.099 Uiso 1 1 calc R U . . .
C3 C -0.0571(2) 0.7191(2) 0.25484(19) 0.0543(6) Uani 1 1 d . . . . .
H3 H -0.0428 0.8023 0.2285 0.065 Uiso 1 1 calc R U . . .
C4 C -0.0839(3) 0.6845(3) 0.3582(2) 0.0665(7) Uani 1 1 d . . . . .
H4 H -0.0872 0.7443 0.4007 0.080 Uiso 1 1 calc R U . . .
C5 C -0.1059(3) 0.5626(3) 0.39820(19) 0.0653(7) Uani 1 1 d . . . . .
H5 H -0.1280 0.5399 0.4672 0.078 Uiso 1 1 calc R U . . .
C6 C -0.0949(2) 0.4721(2) 0.33480(17) 0.0530(6) Uani 1 1 d . . . . .
C7 C -0.1149(3) 0.3445(3) 0.37722(19) 0.0740(8) Uani 1 1 d . . . . .
C1 C -0.0641(2) 0.5045(2) 0.22928(16) 0.0424(5) Uani 1 1 d . . . . .
C2 C -0.0509(2) 0.6315(2) 0.18907(16) 0.0416(5) Uani 1 1 d . . . . .
C26 C 0.3067(2) 0.9242(2) 0.27799(17) 0.0460(5) Uani 1 1 d . . . . .

loop_
_atom_site_aniso_label
_atom_site_aniso_U_11
_atom_site_aniso_U_22
_atom_site_aniso_U_33
_atom_site_aniso_U_23
_atom_site_aniso_U_13
_atom_site_aniso_U_12
Ni1 0.03155(18) 0.03200(19) 0.03731(19) -0.00452(14) 0.00371(14) -0.00162(14)
S2 0.0571(3) 0.0346(3) 0.0473(3) -0.0061(2) 0.0074(2) 0.0001(2)
S1 0.0653(4) 0.0354(3) 0.0426(3) -0.0032(2) 0.0137(3) -0.0019(2)
P1 0.0410(3) 0.0348(3) 0.0475(3) -0.0035(2) 0.0041(2) 0.0028(2)
N1 0.187(3) 0.080(2) 0.0660(17) 0.0112(15) 0.0545(19) 0.008(2)
C17 0.0710(19) 0.078(2) 0.095(2) 0.0191(18) 0.0022(17) -0.0297(16)
C18 0.0638(17) 0.096(2) 0.0608(17) 0.0004(15) 0.0104(13) -0.0204(16)
C19 0.0559(14) 0.0592(15) 0.0518(13) -0.0050(11) 0.0045(11) -0.0107(11)
C14 0.0458(12) 0.0393(12) 0.0608(14) -0.0020(10) 0.0038(10) -0.0025(9)
C27 0.0559(14) 0.0475(13) 0.0590(14) -0.0081(11) 0.0098(11) 0.0011(11)
C28 0.0525(14) 0.0704(17) 0.0775(18) -0.0286(15) 0.0158(13) 0.0009(13)
C29 0.0572(15) 0.0720(18) 0.089(2) -0.0313(16) -0.0101(15) 0.0236(14)
C8 0.0559(13) 0.0430(12) 0.0503(13) -0.0115(10) -0.0008(10) 0.0090(10)
C9 0.0832(19) 0.0719(18) 0.0670(17) -0.0253(14) -0.0066(15) -0.0008(15)
C10 0.117(3) 0.105(3) 0.074(2) -0.044(2) -0.027(2) 0.004(2)
C11 0.167(4) 0.092(3) 0.0556(18) -0.0187(19) -0.025(2) 0.029(3)
C12 0.172(4) 0.068(2) 0.0594(19) 0.0112(16) -0.001(2) 0.011(2)
C13 0.109(2) 0.0551(16) 0.0595(16) 0.0061(13) -0.0084(15) -0.0057(15)
C16 0.083(2) 0.0437(15) 0.145(3) -0.0005(18) 0.008(2) -0.0160(15)
C15 0.0750(18) 0.0467(15) 0.111(2) -0.0154(15) 0.0224(17) -0.0073(13)
C20 0.0375(10) 0.0385(11) 0.0469(11) -0.0044(9) 0.0018(9) -0.0003(8)
C21 0.0397(12) 0.0597(15) 0.0821(18) -0.0191(13) -0.0095(12) 0.0073(11)
C22 0.0526(15) 0.0788(19) 0.101(2) -0.0343(17) -0.0251(15) -0.0018(14)
C23 0.0699(17) 0.0585(15) 0.0778(18) -0.0294(14) -0.0113(14) -0.0016(13)
C24 0.0507(13) 0.0531(14) 0.0779(17) -0.0227(13) -0.0051(12) 0.0102(11)
C25 0.0389(11) 0.0450(12) 0.0650(14) -0.0131(11) -0.0075(10) 0.0024(9)
C31 0.0684(17) 0.0751(18) 0.0567(15) 0.0067(13) 0.0067(12) 0.0247(14)
C30 0.081(2) 0.083(2) 0.0744(19) 0.0015(16) -0.0075(16) 0.0392(17)
C3 0.0488(13) 0.0585(14) 0.0602(15) -0.0240(12) -0.0056(11) 0.0018(11)
C4 0.0626(16) 0.082(2) 0.0631(16) -0.0376(15) -0.0099(13) 0.0096(14)
C5 0.0617(15) 0.094(2) 0.0407(13) -0.0187(13) -0.0051(11) 0.0153(15)
C6 0.0520(13) 0.0639(15) 0.0397(12) -0.0029(11) -0.0007(10) 0.0100(11)
C7 0.092(2) 0.084(2) 0.0392(13) 0.0011(14) 0.0178(13) 0.0159(17)
C1 0.0337(10) 0.0530(13) 0.0404(11) -0.0105(9) -0.0011(8) 0.0067(9)
C2 0.0314(10) 0.0484(12) 0.0465(11) -0.0131(9) -0.0021(8) 0.0033(9)
C26 0.0458(12) 0.0396(11) 0.0513(12) -0.0068(9) 0.0043(10) 0.0070(9)

loop_
_atom_type_symbol
_atom_type_description
_atom_type_scat_dispersion_real
_atom_type_scat_dispersion_imag
_atom_type_scat_source
C C 0.0033 0.0016 'International Tables Vol C Tables 4.2.6.8 and 6.1.1.4'
H H 0.0000 0.0000 'International Tables Vol C Tables 4.2.6.8 and 6.1.1.4'
N N 0.0061 0.0033 'International Tables Vol C Tables 4.2.6.8 and 6.1.1.4'
P P 0.1023 0.0942 'International Tables Vol C Tables 4.2.6.8 and 6.1.1.4'
S S 0.1246 0.1234 'International Tables Vol C Tables 4.2.6.8 and 6.1.1.4'
Ni Ni 0.3393 1.1124 'International Tables Vol C Tables 4.2.6.8 and 6.1.1.4'

loop_
_geom_angle_atom_site_label_1
_geom_angle_atom_site_label_2
_geom_angle_atom_site_label_3
_geom_angle
_geom_angle_site_symmetry_1
_geom_angle_site_symmetry_3
_geom_angle_publ_flag
S1 Ni1 S1 180.0 2_565 . ?
S1 Ni1 S2 91.41(2) 2_565 2_565 ?
S1 Ni1 S2 88.59(2) . 2_565 ?
S1 Ni1 S2 88.59(2) 2_565 . ?
S1 Ni1 S2 91.41(2) . . ?
S2 Ni1 S2 180.0 2_565 . ?
C2 S2 Ni1 104.60(7) . . ?
C1 S1 Ni1 104.82(8) . . ?
C20 P1 C14 110.89(10) . . ?
C20 P1 C26 110.79(10) . . ?
C14 P1 C26 106.77(10) . . ?
C20 P1 C8 107.75(10) . . ?
C14 P1 C8 110.67(11) . . ?
C26 P1 C8 109.99(10) . . ?
C16 C17 C18 120.3(3) . . ?
C16 C17 H17 119.8 . . ?
C18 C17 H17 119.8 . . ?
C17 C18 C19 120.5(3) . . ?
C17 C18 H18 119.7 . . ?
C19 C18 H18 119.7 . . ?
C14 C19 C18 119.4(3) . . ?
C14 C19 H19 120.3 . . ?
C18 C19 H19 120.3 . . ?
C19 C14 C15 119.9(2) . . ?
C19 C14 P1 122.10(18) . . ?
C15 C14 P1 118.03(19) . . ?
C26 C27 C28 119.5(2) . . ?
C26 C27 H27 120.2 . . ?
C28 C27 H27 120.2 . . ?
C29 C28 C27 120.4(3) . . ?
C29 C28 H28 119.8 . . ?
C27 C28 H28 119.8 . . ?
C30 C29 C28 120.4(2) . . ?
C30 C29 H29 119.8 . . ?
C28 C29 H29 119.8 . . ?
C9 C8 C13 119.2(3) . . ?
C9 C8 P1 122.5(2) . . ?
C13 C8 P1 118.3(2) . . ?
C8 C9 C10 119.7(3) . . ?
C8 C9 H9 120.1 . . ?
C10 C9 H9 120.1 . . ?
C11 C10 C9 120.5(3) . . ?
C11 C10 H10 119.8 . . ?
C9 C10 H10 119.8 . . ?
C10 C11 C12 120.4(3) . . ?
C10 C11 H11 119.8 . . ?
C12 C11 H11 119.8 . . ?
C11 C12 C13 120.4(3) . . ?
C11 C12 H12 119.8 . . ?
C13 C12 H12 119.8 . . ?
C8 C13 C12 119.8(3) . . ?
C8 C13 H13 120.1 . . ?
C12 C13 H13 120.1 . . ?
C17 C16 C15 120.3(3) . . ?
C17 C16 H16 119.9 . . ?
C15 C16 H16 119.9 . . ?
C16 C15 C14 119.6(3) . . ?
C16 C15 H15 120.2 . . ?
C14 C15 H15 120.2 . . ?
C21 C20 C25 119.5(2) . . ?
C21 C20 P1 121.74(16) . . ?
C25 C20 P1 118.74(16) . . ?
C22 C21 C20 119.6(2) . . ?
C22 C21 H21 120.2 . . ?
C20 C21 H21 120.2 . . ?
C23 C22 C21 120.3(2) . . ?
C23 C22 H22 119.8 . . ?
C21 C22 H22 119.8 . . ?
C22 C23 C24 120.7(2) . . ?
C22 C23 H23 119.7 . . ?
C24 C23 H23 119.7 . . ?
C25 C24 C23 119.8(2) . . ?
C25 C24 H24 120.1 . . ?
C23 C24 H24 120.1 . . ?
C24 C25 C20 120.1(2) . . ?
C24 C25 H25 120.0 . . ?
C20 C25 H25 120.0 . . ?
C30 C31 C26 120.3(3) . . ?
C30 C31 H31 119.9 . . ?
C26 C31 H31 119.9 . . ?
C29 C30 C31 120.2(3) . . ?
C29 C30 H30 119.9 . . ?
C31 C30 H30 119.9 . . ?
C4 C3 C2 121.3(2) . . ?
C4 C3 H3 119.3 . . ?
C2 C3 H3 119.3 . . ?
C5 C4 C3 120.2(2) . . ?
C5 C4 H4 119.9 . . ?
C3 C4 H4 119.9 . . ?
C4 C5 C6 119.7(2) . . ?
C4 C5 H5 120.2 . . ?
C6 C5 H5 120.2 . . ?
C5 C6 C1 121.3(2) . . ?
C5 C6 C7 119.6(2) . . ?
C1 C6 C7 119.2(2) . . ?
N1 C7 C6 178.9(3) . . ?
C2 C1 C6 117.7(2) . . ?
C2 C1 S1 119.94(16) . . ?
C6 C1 S1 122.31(18) . . ?
C3 C2 C1 119.6(2) . . ?
C3 C2 S2 121.74(18) . . ?
C1 C2 S2 118.62(16) . . ?
C27 C26 C31 119.2(2) . . ?
C27 C26 P1 121.63(18) . . ?
C31 C26 P1 119.16(18) . . ?

loop_
_geom_bond_atom_site_label_1
_geom_bond_atom_site_label_2
_geom_bond_distance
_geom_bond_site_symmetry_2
_geom_bond_publ_flag
Ni1 S1 2.1664(5) 2_565 ?
Ni1 S1 2.1664(5) . ?
Ni1 S2 2.1792(5) 2_565 ?
Ni1 S2 2.1792(5) . ?
S2 C2 1.744(2) . ?
S1 C1 1.734(2) . ?
P1 C20 1.791(2) . ?
P1 C14 1.794(2) . ?
P1 C26 1.797(2) . ?
P1 C8 1.804(2) . ?
N1 C7 1.142(4) . ?
C17 C16 1.366(5) . ?
C17 C18 1.371(4) . ?
C17 H17 0.9300 . ?
C18 C19 1.385(3) . ?
C18 H18 0.9300 . ?
C19 C14 1.381(3) . ?
C19 H19 0.9300 . ?
C14 C15 1.394(3) . ?
C27 C26 1.380(3) . ?
C27 C28 1.387(3) . ?
C27 H27 0.9300 . ?
C28 C29 1.362(4) . ?
C28 H28 0.9300 . ?
C29 C30 1.355(4) . ?
C29 H29 0.9300 . ?
C8 C9 1.375(4) . ?
C8 C13 1.384(4) . ?
C9 C10 1.396(4) . ?
C9 H9 0.9300 . ?
C10 C11 1.348(5) . ?
C10 H10 0.9300 . ?
C11 C12 1.359(5) . ?
C11 H11 0.9300 . ?
C12 C13 1.385(4) . ?
C12 H12 0.9300 . ?
C13 H13 0.9300 . ?
C16 C15 1.382(4) . ?
C16 H16 0.9300 . ?
C15 H15 0.9300 . ?
C20 C21 1.387(3) . ?
C20 C25 1.394(3) . ?
C21 C22 1.382(4) . ?
C21 H21 0.9300 . ?
C22 C23 1.366(4) . ?
C22 H22 0.9300 . ?
C23 C24 1.378(3) . ?
C23 H23 0.9300 . ?
C24 C25 1.374(3) . ?
C24 H24 0.9300 . ?
C25 H25 0.9300 . ?
C31 C30 1.378(4) . ?
C31 C26 1.381(3) . ?
C31 H31 0.9300 . ?
C30 H30 0.9300 . ?
C3 C4 1.382(4) . ?
C3 C2 1.397(3) . ?
C3 H3 0.9300 . ?
C4 C5 1.369(4) . ?
C4 H4 0.9300 . ?
C5 C6 1.400(4) . ?
C5 H5 0.9300 . ?
C6 C1 1.414(3) . ?
C6 C7 1.430(4) . ?
C1 C2 1.406(3) . ?

loop_
_geom_hbond_atom_site_label_D
_geom_hbond_atom_site_label_H
_geom_hbond_atom_site_label_A
_geom_hbond_distance_DH
_geom_hbond_distance_HA
_geom_hbond_distance_DA
_geom_hbond_angle_DHA
_geom_hbond_site_symmetry_A
C27 H27 N1 0.93 2.53 3.270(4) 136.5 2_566
C27 H27 N1 0.93 2.53 3.270(4) 136.5 2_566

loop_
_geom_torsion_atom_site_label_1
_geom_torsion_atom_site_label_2
_geom_torsion_atom_site_label_3
_geom_torsion_atom_site_label_4
_geom_torsion
_geom_torsion_site_symmetry_1
_geom_torsion_site_symmetry_2
_geom_torsion_site_symmetry_3
_geom_torsion_site_symmetry_4
_geom_torsion_publ_flag
C16 C17 C18 C19 2.9(5) . . . . ?
C17 C18 C19 C14 -1.6(4) . . . . ?
C18 C19 C14 C15 -0.5(4) . . . . ?
C18 C19 C14 P1 179.5(2) . . . . ?
C20 P1 C14 C19 -11.7(2) . . . . ?
C26 P1 C14 C19 -132.5(2) . . . . ?
C8 P1 C14 C19 107.8(2) . . . . ?
C20 P1 C14 C15 168.4(2) . . . . ?
C26 P1 C14 C15 47.6(2) . . . . ?
C8 P1 C14 C15 -72.1(2) . . . . ?
C26 C27 C28 C29 -0.5(4) . . . . ?
C27 C28 C29 C30 1.1(4) . . . . ?
C20 P1 C8 C9 136.6(2) . . . . ?
C14 P1 C8 C9 15.2(2) . . . . ?
C26 P1 C8 C9 -102.5(2) . . . . ?
C20 P1 C8 C13 -43.4(2) . . . . ?
C14 P1 C8 C13 -164.8(2) . . . . ?
C26 P1 C8 C13 77.4(2) . . . . ?
C13 C8 C9 C10 0.9(4) . . . . ?
P1 C8 C9 C10 -179.2(2) . . . . ?
C8 C9 C10 C11 -0.6(5) . . . . ?
C9 C10 C11 C12 -0.6(6) . . . . ?
C10 C11 C12 C13 1.7(6) . . . . ?
C9 C8 C13 C12 0.1(4) . . . . ?
P1 C8 C13 C12 -179.8(3) . . . . ?
C11 C12 C13 C8 -1.4(5) . . . . ?
C18 C17 C16 C15 -1.9(5) . . . . ?
C17 C16 C15 C14 -0.2(5) . . . . ?
C19 C14 C15 C16 1.4(4) . . . . ?
P1 C14 C15 C16 -178.6(3) . . . . ?
C14 P1 C20 C21 -114.1(2) . . . . ?
C26 P1 C20 C21 4.2(2) . . . . ?
C8 P1 C20 C21 124.6(2) . . . . ?
C14 P1 C20 C25 66.1(2) . . . . ?
C26 P1 C20 C25 -175.52(17) . . . . ?
C8 P1 C20 C25 -55.2(2) . . . . ?
C25 C20 C21 C22 0.2(4) . . . . ?
P1 C20 C21 C22 -179.5(2) . . . . ?
C20 C21 C22 C23 -1.9(5) . . . . ?
C21 C22 C23 C24 1.2(5) . . . . ?
C22 C23 C24 C25 1.0(4) . . . . ?
C23 C24 C25 C20 -2.7(4) . . . . ?
C21 C20 C25 C24 2.0(4) . . . . ?
P1 C20 C25 C24 -178.23(19) . . . . ?
C28 C29 C30 C31 -0.8(5) . . . . ?
C26 C31 C30 C29 -0.1(5) . . . . ?
C2 C3 C4 C5 -0.3(4) . . . . ?
C3 C4 C5 C6 2.8(4) . . . . ?
C4 C5 C6 C1 -1.2(4) . . . . ?
C4 C5 C6 C7 178.7(3) . . . . ?
C5 C6 C1 C2 -2.7(3) . . . . ?
C7 C6 C1 C2 177.3(2) . . . . ?
C5 C6 C1 S1 177.89(18) . . . . ?
C7 C6 C1 S1 -2.0(3) . . . . ?
Ni1 S1 C1 C2 0.41(18) . . . . ?
Ni1 S1 C1 C6 179.77(16) . . . . ?
C4 C3 C2 C1 -3.8(3) . . . . ?
C4 C3 C2 S2 175.30(18) . . . . ?
C6 C1 C2 C3 5.2(3) . . . . ?
S1 C1 C2 C3 -175.45(15) . . . . ?
C6 C1 C2 S2 -173.95(15) . . . . ?
S1 C1 C2 S2 5.4(2) . . . . ?
Ni1 S2 C2 C3 172.68(16) . . . . ?
Ni1 S2 C2 C1 -8.23(17) . . . . ?
C28 C27 C26 C31 -0.4(4) . . . . ?
C28 C27 C26 P1 179.07(19) . . . . ?
C30 C31 C26 C27 0.7(4) . . . . ?
C30 C31 C26 P1 -178.8(2) . . . . ?
C20 P1 C26 C27 94.6(2) . . . . ?
C14 P1 C26 C27 -144.5(2) . . . . ?
C8 P1 C26 C27 -24.4(2) . . . . ?
C20 P1 C26 C31 -85.9(2) . . . . ?
C14 P1 C26 C31 34.9(2) . . . . ?
C8 P1 C26 C31 155.0(2) . . . . ?
